data_2003424
loop_
_publ_author_name
'Durand, P. B.'
'Holt, E. M.'

_publ_section_title
;
 Diiodotetra(pyridine-<i>N</i>)copper(II)zinc(II) Dipyridine
;
_journal_issue 5
_journal_name_full 'Acta Crystallographica Section C'
_journal_page_first 850
_journal_page_last 852
_journal_paper_doi 10.1107/S0108270194009285
_journal_volume 51
_journal_year 1995
_chemical_formula_moiety 'C30 H30 Cu0.92 I2 N6 Zn0.08'
_chemical_formula_sum 'C30 H30 Cu0.92 I2 N6 Zn0.08'
_chemical_formula_weight 792.11
_chemical_name_systematic
;
Tetrapyridinodiiodocopper(II)zinc(II) pyridine
;
_space_group_crystal_system orthorhombic
_space_group_IT_number 68
_space_group_name_Hall '-C 2a 2ac'
_space_group_name_H-M_alt 'C c c a :2'
_cell_angle_alpha 90.0
_cell_angle_beta 90.0
_cell_angle_gamma 90.0
_cell_formula_units_Z 4
_cell_length_a 12.313(1)
_cell_length_b 15.335(2)
_cell_length_c 16.616(2)
_cell_measurement_reflns_used 41
_cell_measurement_temperature 298
_cell_measurement_theta_max 24.82
_cell_measurement_theta_min 9.84
_cell_volume 3137.4(6)
_computing_cell_refinement 'XSCANS Users Manual'
_computing_data_collection 'XSCANS Users Manual (Fait, 1991)'
_computing_data_reduction 'XSCANS Users Manual'
_computing_structure_refinement 'SHELXS86 (Sheldrick, 1990)'
_computing_structure_solution 'SHELXS86 (Sheldrick, 1990)'
_diffrn_ambient_temperature 298
_diffrn_measurement_device 'Syntex P4 four-circle'
_diffrn_measurement_method \q/2\q
_diffrn_radiation_monochromator 'highly oriented graphite crystal'
_diffrn_radiation_source 'fine-focus sealed tube'
_diffrn_radiation_type 'Mo K\a'
_diffrn_radiation_wavelength 0.71073
_diffrn_reflns_av_R_equivalents 0.0176
_diffrn_reflns_limit_h_max 13
_diffrn_reflns_limit_h_min -1
_diffrn_reflns_limit_k_max 16
_diffrn_reflns_limit_k_min -1
_diffrn_reflns_limit_l_max 17
_diffrn_reflns_limit_l_min -1
_diffrn_reflns_number 1348
_diffrn_reflns_theta_max 22.5
_diffrn_reflns_theta_min 3.5
_diffrn_standards_decay_% 11.11
_diffrn_standards_interval_time 97
_diffrn_standards_number 3
_exptl_absorpt_coefficient_mu 2.700
_exptl_absorpt_correction_T_max 0.37
_exptl_absorpt_correction_T_min 0.12
_exptl_absorpt_correction_type semi-empirical
_exptl_crystal_colour purple
_exptl_crystal_density_diffrn 1.676
_exptl_crystal_description rhombohedron
_exptl_crystal_F_000 1547.6
_exptl_crystal_size_max 0.2
_exptl_crystal_size_mid 0.2
_exptl_crystal_size_min 0.2
_refine_diff_density_max 0.86
_refine_diff_density_min -0.89
_refine_ls_goodness_of_fit_obs 0.98
_refine_ls_matrix_type full
_refine_ls_number_parameters 97
_refine_ls_number_reflns 1348
_refine_ls_R_factor_obs .0316
_refine_ls_shift/esd_max 0.010
_refine_ls_shift/esd_mean 0.002
_refine_ls_structure_factor_coef F
_refine_ls_weighting_details 'w = 1/[\s^2^(F) + 0.0008F^2^]'
_refine_ls_weighting_scheme calc
_refine_ls_wR_factor_obs .0394
_reflns_number_observed 492
_reflns_number_total 1034
_reflns_observed_criterion F>4.0\s(F)
_cod_data_source_file br1084.cif
_cod_data_source_block holt_compound_1
_cod_depositor_comments
;
 Marking atoms 'Cu(1)' and 'Zn(1)' as belonging to disorder groups '1' and '2'
 with the occupancies of '0.92' and '0.08' respectively after consulting the
 original publication.

 Antanas Vaitkus,
 2018-02-02

The following automatic conversions were performed:

'_refine_ls_weighting_scheme' value 'w = 1/[\s^2^(F) + 0.0008F^2^]'
was changed to 'calc'. New tag '_refine_ls_weighting_details' was
created. The value of the new tag was set to 'w = 1/[\s^2^(F) +
0.0008F^2^]'.

Automatic conversion script
Id: cif_fix_values 3143 2015-03-26 13:38:13Z robertas 
;
_cod_original_cell_volume 3137.4(7)
_cod_database_code 2003424

loop_
_space_group_symop_id
_space_group_symop_operation_xyz
1 x,y,z
2 -x+1/2,-y,z
3 x+1/2,-y,-z+1/2
4 -x,y,-z+1/2
5 -x,-y,-z
6 x+1/2,y,-z
7 -x+1/2,y,z+1/2
8 x,-y,z+1/2
9 x+1/2,y+1/2,z
10 -x,-y+1/2,z
11 x,-y+1/2,-z+1/2
12 -x+1/2,y+1/2,-z+1/2
13 -x+1/2,-y+1/2,-z
14 x,y+1/2,-z
15 -x,y+1/2,z+1/2
16 x+1/2,-y+1/2,z+1/2

loop_
_atom_site_aniso_label
_atom_site_aniso_U_11
_atom_site_aniso_U_12
_atom_site_aniso_U_13
_atom_site_aniso_U_22
_atom_site_aniso_U_23
_atom_site_aniso_U_33
I(1) .062(1) .0 .0 .053(1) -.005(2) .086(1)
Cu(1) .311(7) .0 .0 .039(4) .0 .044(4)
Zn(1) .311(7) .0 .0 .039(4) .0 .044(4)
C(1) .058(9) .005(7) .011(8) .050(9) -.007(6) .062(7)
C(2) .101(12) .028(9) -.005(8) .064(9) -.005(7) .049(8)
C(4) .074(11) .0 .006(22) .042(7) .0 .068(10)
N(3) .139(13) -.006(18) .0 .038(6) .0 .045(7)
C(33) .111(16) -.003(24) .0 .077(11) .0 .044(10)
N(2) .102(20) -.025(14) .0 .144(18) .0 .045(13)
C(15) .087(20) .000(15) .0 .135(20) .0 .053(14)
C(13) .122(16) -.042(13) -.004(10) .125(13) .015(11) .070(12)
C(14) .111(14) -.011(11) -.015(10) .117(13) -.014(9) .058(10)
C(31) .108(12) .011(8) .023(8) .054(7) .005(7) .060(11)
C(32) .098(12) -.004(11) -.011(8) .081(8) .018(8) .067(10)
N(1) .144(13) .0 -.006(19) .037(6) .0 .041(7)

loop_
_atom_site_label
_atom_site_fract_x
_atom_site_fract_y
_atom_site_fract_z
_atom_site_U_iso_or_equiv
_atom_site_thermal_displace_type
_atom_site_occupancy
_atom_site_disorder_group
I(1) .7810(1) .7500 .2500 .067(1) Uani 1 .
Cu(1) .5000 .7500 .2500 .131(3) Uani 0.92 1
Zn(1) .5000 .7500 .2500 .131(3) Uani 0.08 2
N(1) .5000 .6185(7) .2500 .074(5) Uani 1 .
C(1) .4227(11) .4841(7) .2086(7) .057(5) Uani 1 .
C(2) .4246(12) .5736(9) .2101(7) .071(5) Uani 1 .
C(4) .5000 .4382(9) .2500 .061(6) Uani 1 .
N(2) .2500 .5000 .0499(10) .097(10) Uani 1 .
C(13) .1789(14) .4557(12) .0071(8) .106(8) Uani 1 .
C(14) .1747(13) .4519(11) -.0749(9) .095(7) Uani 1 .
C(15) .2500 .5000 -.1129(14) .091(11) Uani 1 .
N(3) .5000 .7500 .1261(7) .074(5) Uani 1 .
C(31) .4229(13) .7893(8) .0844(8) .074(6) Uani 1 .
C(32) .4184(14) .7902(10) .0018(10) .082(6) Uani 1 .
C(33) .5000 .7500 -.0401(11) .077(7) Uani 1 .
H(3A) 0.3667 0.4541 0.1795 .080 Uiso 1 .
H(2A) 0.3715 0.6059 0.1800 .080 Uiso 1 .
H(4A) 0.5000 0.3756 0.2500 .080 Uiso 1 .
H(33A) 0.5000 0.7500 -0.0978 .080 Uiso 1 .
H(15A) 0.2500 0.5000 -0.1707 .080 Uiso 1 .
H(13A) 0.1250 0.4236 0.0365 .080 Uiso 1 .
H(14A) 0.1235 0.4171 -0.1043 .080 Uiso 1 .
H(31A) 0.3678 0.8195 0.1144 .080 Uiso 1 .
H(32A) 0.3587 0.8178 -0.0252 .080 Uiso 1 .

loop_
_atom_type_symbol
_atom_type_scat_source
_atom_type_scat_dispersion_real
_atom_type_scat_dispersion_imag
Cu 'International Tables Vol IV Table 2.2B' 0.3 1.4
Zn 'International Tables Vol C Tables 4.2.6.8 and 6.1.1.4' 0.3 1.6
C 'International Tables Vol C Tables 4.2.6.8 and 6.1.1.4' 0.0 0.0
H 'International Tables Vol C Tables 4.2.6.8 and 6.1.1.4' 0.0 0.0
I 'International Tables Vol C Tables 4.2.6.8 and 6.1.1.4' -0.5 2.4
N 'International Tables Vol C Tables 4.2.6.8 and 6.1.1.4' 0.0 0.0

loop_
_geom_angle_atom_site_label_1
_geom_angle_atom_site_label_2
_geom_angle_atom_site_label_3
_geom_angle_site_symmetry_1
_geom_angle_site_symmetry_3
_geom_angle
_geom_angle_publ_flag
N(3) Cu(1) N(1) . . 90.0 yes
N(3) Cu(1) N(3) . 14_565 180.0 no
N(1) Cu(1) N(3) . 14_565 90.0 no
N(3) Cu(1) N(1) . 14_565 90.0 no
N(1) Cu(1) N(1) . 14_565 180.0 no
N(3) Cu(1) N(1) 14_565 14_565 90.0 no
C(2) C(1) C(4) . . 119.6(12) yes
C(1) C(2) N(1) . . 122.5(12) yes
C(1) C(4) C(1) . 15_655 118.0(13) yes
Cu(1) N(3) C(31) . . 121.7(8) no
Cu(1) N(3) C(31) . 4_665 121.7(8) no
C(31) N(3) C(31) . 4_665 116.7(15) yes
C(32) C(33) C(32) . 4_665 118.9(19) yes
C(13) N(2) C(13) . 12_565 114.7(17) yes
C(14) C(15) C(14) . 12_565 124.(2) yes
N(2) C(13) C(14) . . 125.9(16) yes
C(15) C(14) C(13) . . 114.9(16) yes
N(3) C(31) C(32) . . 123.9(14) yes
C(33) C(32) C(31) . . 118.3(15) yes
Cu(1) N(1) C(2) . . 121.1(7) no
Cu(1) N(1) C(2) . 15_655 121.1(7) no
C(2) N(1) C(2) . 15_655 117.8(14) no

loop_
_geom_bond_atom_site_label_1
_geom_bond_atom_site_label_2
_geom_bond_site_symmetry_2
_geom_bond_distance
_geom_bond_publ_flag
Cu(1) I(1) . 3.460(5) yes
Cu(1) N(3) . 2.058(12) yes
Cu(1) N(1) . 2.016(11) yes
Cu(1) N(3) 14_565 2.058(12) yes
Cu(1) N(1) 14_565 2.016(11) yes
C(1) C(2) . 1.373(17) yes
C(1) C(4) . 1.370(14) yes
C(2) N(1) . 1.333(15) yes
C(4) C(1) 15_655 1.370(14) yes
N(3) C(31) . 1.321(16) yes
N(3) C(31) 4_665 1.321(16) yes
C(33) C(32) . 1.368(19) yes
C(33) C(32) 4_665 1.368(19) yes
N(2) C(13) . 1.316(19) yes
N(2) C(13) 12_565 1.316(19) yes
C(15) C(14) . 1.343(19) yes
C(15) C(14) 12_565 1.343(19) yes
C(13) C(14) . 1.36(2) yes
C(31) C(32) . 1.374(19) yes
N(1) C(2) 15_655 1.333(15) yes
